data_4502299
loop_
_publ_author_name
'Liu, Ying'
'Yan, Peng-Fei'
'Yu, Ying-Hui'
'Hou, Guang-Feng'
'Gao, Jin-Sheng'
'Lu, Jack Y.'

_publ_section_title
;
 Syntheses, Structures, and Characterizations of a Series of Polymers
 Constructed by Two V-Shape Dipyridine-Containing Ligands
;
_journal_issue 4
_journal_name_full 'Crystal Growth &amp; Design'
_journal_page_first 1559
_journal_paper_doi 10.1021/cg900942e
_journal_volume 10
_journal_year 2010
_chemical_formula_moiety 'C18 H18 Hg N4 O9, 2(C9 H8 N O)'
_chemical_formula_sum 'C36 H34 Hg N6 O11'
_chemical_formula_weight 927.28
_chemical_name_systematic
; 
 ? 
;
_space_group_IT_number 62
_symmetry_cell_setting orthorhombic
_symmetry_space_group_name_Hall '-P 2ac 2n'
_symmetry_space_group_name_H-M 'P n m a'
_atom_sites_solution_hydrogens geom
_atom_sites_solution_primary direct
_atom_sites_solution_secondary difmap
_audit_creation_method SHELXL-97
_cell_angle_alpha 90.00
_cell_angle_beta 90.00
_cell_angle_gamma 90.00
_cell_formula_units_Z 4
_cell_length_a 28.494(6)
_cell_length_b 17.351(4)
_cell_length_c 7.1330(14)
_cell_measurement_reflns_used 17921
_cell_measurement_temperature 291(2)
_cell_measurement_theta_max 27.47
_cell_measurement_theta_min 3.09
_cell_volume 3526.6(13)
_computing_cell_refinement RAPID-AUTO
_computing_data_collection 'RAPID-AUTO (Rigaku Corporation, 1998)'
_computing_data_reduction 'CrystalStructure (Rigaku/MSC and Rigaku Corporation, 2002)'
_computing_molecular_graphics 'SHELXTL (Sheldrick, 2008)'
_computing_publication_material SHELXL-97
_computing_structure_refinement 'SHELXL-97 (Sheldrick, 2008)'
_computing_structure_solution 'SHELXS-97 (Sheldrick, 2008)'
_diffrn_ambient_temperature 291(2)
_diffrn_measured_fraction_theta_full 0.992
_diffrn_measured_fraction_theta_max 0.992
_diffrn_measurement_device_type 'Rigaku RAXIS-RAPID'
_diffrn_measurement_method '\w scan'
_diffrn_radiation_monochromator graphite
_diffrn_radiation_source 'fine-focus sealed tube'
_diffrn_radiation_type MoK\a
_diffrn_radiation_wavelength 0.71073
_diffrn_reflns_av_R_equivalents 0.0411
_diffrn_reflns_av_sigmaI/netI 0.0248
_diffrn_reflns_limit_h_max 33
_diffrn_reflns_limit_h_min -33
_diffrn_reflns_limit_k_max 20
_diffrn_reflns_limit_k_min -20
_diffrn_reflns_limit_l_max 8
_diffrn_reflns_limit_l_min -8
_diffrn_reflns_number 21980
_diffrn_reflns_theta_full 25.00
_diffrn_reflns_theta_max 25.00
_diffrn_reflns_theta_min 3.09
_diffrn_standards_decay_% 0
_diffrn_standards_interval_count 0
_diffrn_standards_interval_time 0
_diffrn_standards_number 0
_exptl_absorpt_coefficient_mu 4.436
_exptl_absorpt_correction_T_max 0.5158
_exptl_absorpt_correction_T_min 0.4546
_exptl_absorpt_correction_type multi-scan
_exptl_absorpt_process_details 'ABSCOR (Higashi, 1995)'
_exptl_crystal_colour colorless
_exptl_crystal_density_diffrn 1.746
_exptl_crystal_density_method 'not measured'
_exptl_crystal_description block
_exptl_crystal_F_000 1840
_exptl_crystal_size_max 0.21
_exptl_crystal_size_mid 0.20
_exptl_crystal_size_min 0.17
_refine_diff_density_max 0.930
_refine_diff_density_min -0.438
_refine_diff_density_rms 0.076
_refine_ls_extinction_method none
_refine_ls_goodness_of_fit_ref 1.044
_refine_ls_hydrogen_treatment constr
_refine_ls_matrix_type full
_refine_ls_number_parameters 284
_refine_ls_number_reflns 3198
_refine_ls_number_restraints 36
_refine_ls_restrained_S_all 1.058
_refine_ls_R_factor_all 0.0387
_refine_ls_R_factor_gt 0.0254
_refine_ls_shift/su_max 0.003
_refine_ls_shift/su_mean 0.000
_refine_ls_structure_factor_coef Fsqd
_refine_ls_weighting_details 'calc w=1/[\s^2^(Fo^2^)+(0.0202P)^2^+4.4624P] where P=(Fo^2^+2Fc^2^)/3'
_refine_ls_weighting_scheme calc
_refine_ls_wR_factor_gt 0.0510
_refine_ls_wR_factor_ref 0.0561
_reflns_number_gt 2483
_reflns_number_total 3198
_reflns_threshold_expression I>2\s(I)
_cod_data_source_file cg900942e_si_001.cif
_cod_data_source_block complex_3
_cod_depositor_comments
;
The following automatic conversions were performed:

'_symmetry_cell_setting' value 'Orthorhombic' changed to
'orthorhombic' according to
/home/saulius/struct/CIF-dictionaries/cif_core.dic dictionary named
'cif_core.dic' version 2.4.2 from
2011-04-26.

'_exptl_absorpt_correction_type' value 'Multi-scan'
changed to 'multi-scan' according to
/home/saulius/struct/CIF-dictionaries/cif_core.dic dictionary named
'cif_core.dic' version 2.4.2 from 2011-04-26.

Automatic conversion script
Id: cif_fix_values 1715 2011-07-08 13:25:40Z adriana 
;
_cod_original_cell_volume 3526.6(12)
_cod_original_sg_symbol_Hall '-P 2ac 2n '
_cod_database_code 4502299

loop_
_symmetry_equiv_pos_as_xyz
'x, y, z'
'-x+1/2, -y, z+1/2'
'-x, y+1/2, -z'
'x+1/2, -y+1/2, -z+1/2'
'-x, -y, -z'
'x-1/2, y, -z-1/2'
'x, -y-1/2, z'
'-x-1/2, y-1/2, z-1/2'

loop_
_atom_site_label
_atom_site_type_symbol
_atom_site_fract_x
_atom_site_fract_y
_atom_site_fract_z
_atom_site_U_iso_or_equiv
_atom_site_adp_type
_atom_site_occupancy
_atom_site_symmetry_multiplicity
_atom_site_calc_flag
_atom_site_refinement_flags
_atom_site_disorder_assembly
_atom_site_disorder_group
C1 C 0.07287(15) 0.6092(2) 0.8966(5) 0.0448(10) Uani 1 1 d . . 1
H1 H 0.0903 0.6487 0.9505 0.054 Uiso 1 1 calc R . 1
C2 C 0.08910(15) 0.5347(2) 0.9140(5) 0.0436(10) Uani 1 1 d . . 1
H2 H 0.1173 0.5249 0.9752 0.052 Uiso 1 1 calc R . 1
C3 C 0.06321(14) 0.4749(2) 0.8400(5) 0.0360(9) Uani 1 1 d . . 1
C4 C 0.02143(13) 0.4934(2) 0.7524(6) 0.0450(9) Uani 1 1 d . . 1
H3 H 0.0025 0.4545 0.7045 0.054 Uiso 1 1 calc R . 1
C5 C 0.00780(13) 0.5693(2) 0.7357(6) 0.0425(9) Uani 1 1 d . . 1
H4 H -0.0200 0.5807 0.6736 0.051 Uiso 1 1 calc R . 1
C6 C 0.07838(14) 0.3927(2) 0.8510(6) 0.0436(10) Uani 1 1 d . . 1
H5 H 0.0593 0.3654 0.9420 0.052 Uiso 1 1 calc R . 1
H6 H 0.0744 0.3681 0.7300 0.052 Uiso 1 1 calc R . 1
C7 C 0.14716(14) 0.3184(2) 0.9168(5) 0.0383(9) Uani 1 1 d . . 1
C8 C 0.1226(2) 0.2500 0.9022(7) 0.0392(13) Uani 1 2 d S . 1
H7 H 0.0903 0.2500 0.8831 0.047 Uiso 1 2 calc SR . 1
C9 C 0.2184(2) 0.2500 0.9583(8) 0.0466(15) Uani 1 2 d S . 1
H8 H 0.2508 0.2500 0.9755 0.056 Uiso 1 2 calc SR . 1
C10 C 0.19507(14) 0.3191(2) 0.9459(5) 0.0437(10) Uani 1 1 d . . 1
H9 H 0.2112 0.3655 0.9568 0.052 Uiso 1 1 calc R . 1
C11 C 0.18035(18) 0.9022(3) 0.5935(7) 0.0628(13) Uani 1 1 d . . 1
H10 H 0.1962 0.8646 0.6615 0.075 Uiso 1 1 calc R . 1
C12 C 0.20117(17) 0.9731(3) 0.5747(6) 0.0575(12) Uani 1 1 d . . 1
H11 H 0.2301 0.9828 0.6299 0.069 Uiso 1 1 calc R . 1
C13 C 0.17862(14) 1.0300(2) 0.4725(5) 0.0417(10) Uani 1 1 d . . 1
C14 C 0.13550(15) 1.0112(3) 0.3952(6) 0.0511(11) Uani 1 1 d . . 1
H12 H 0.1189 1.0473 0.3252 0.061 Uiso 1 1 calc R . 1
C15 C 0.11752(16) 0.9388(3) 0.4231(6) 0.0573(12) Uani 1 1 d . . 1
H13 H 0.0885 0.9273 0.3702 0.069 Uiso 1 1 calc R . 1
C16 C 0.19713(15) 1.1101(2) 0.4532(6) 0.0493(11) Uani 1 1 d . . 1
H14 H 0.1924 1.1282 0.3260 0.059 Uiso 1 1 calc R . 1
H15 H 0.1804 1.1443 0.5375 0.059 Uiso 1 1 calc R . 1
C17 C 0.26591(14) 1.1815(2) 0.5276(6) 0.0430(10) Uani 1 1 d . . 1
C18 C 0.2435(2) 1.2500 0.4820(8) 0.0450(14) Uani 1 2 d S . 1
H16 H 0.2145 1.2500 0.4227 0.054 Uiso 1 2 calc SR . 1
C19 C 0.3316(2) 1.2500 0.6442(10) 0.0590(17) Uani 1 2 d S . 1
H17 H 0.3614 1.2500 0.6974 0.071 Uiso 1 2 calc SR . 1
C20 C 0.31023(15) 1.1811(3) 0.6062(6) 0.0552(12) Uani 1 1 d . . 1
H18 H 0.3253 1.1348 0.6327 0.066 Uiso 1 1 calc R . 1
Hg1 Hg 0.019077(7) 0.7500 0.74082(3) 0.03922(8) Uani 1 2 d S . 1
N1 N 0.03355(11) 0.62725(17) 0.8065(4) 0.0372(7) Uani 1 1 d . . 1
N2 N 0.13895(14) 0.8841(2) 0.5207(6) 0.0590(10) Uani 1 1 d . . 1
N3 N 0.0182(2) 0.7500 0.3013(7) 0.0515(13) Uani 1 2 d S . 1
N4 N -0.08547(18) 0.7500 0.6542(8) 0.0508(13) Uani 1 2 d S . 1
O1 O 0.12615(10) 0.38996(15) 0.9050(4) 0.0502(7) Uani 1 1 d . . 1
O2 O 0.24586(10) 1.11073(17) 0.4969(5) 0.0564(8) Uani 1 1 d . . 1
O3 O 0.0118(3) 0.8060(7) 0.4093(13) 0.068(3) Uani 0.60 1 d PU . 1
O4 O 0.0283(5) 0.7500 0.137(2) 0.112(5) Uani 0.60 2 d SPU . 1
O5 O -0.0680(8) 0.6872(12) 0.6534(19) 0.093(5) Uani 0.50 1 d PU . 1
O6 O -0.1244(2) 0.7500 0.5910(9) 0.107(2) Uani 1 2 d S . 1
O7 O 0.10424(15) 0.7500 0.6701(6) 0.0600(12) Uani 1 2 d S . 1
H19 H 0.1139 0.7866 0.6007 0.090 Uiso 1 1 d R . 1
O3' O 0.0280(5) 0.8148(9) 0.359(2) 0.063(4) Uani 0.40 1 d PU A 2
O4' O 0.0045(5) 0.7500 0.137(2) 0.054(4) Uani 0.40 2 d SPU B 2
O5' O -0.0634(7) 0.6949(10) 0.7203(18) 0.079(4) Uani 0.50 1 d PU C 2

loop_
_atom_site_aniso_label
_atom_site_aniso_U_11
_atom_site_aniso_U_22
_atom_site_aniso_U_33
_atom_site_aniso_U_23
_atom_site_aniso_U_13
_atom_site_aniso_U_12
C1 0.062(3) 0.025(2) 0.047(2) 0.0005(18) -0.011(2) -0.0046(18)
C2 0.057(3) 0.026(2) 0.048(2) 0.0043(18) -0.015(2) -0.0001(18)
C3 0.048(2) 0.0209(19) 0.0393(19) 0.0018(16) 0.0041(18) -0.0006(16)
C4 0.049(2) 0.0250(19) 0.061(2) -0.007(2) -0.002(2) -0.0070(16)
C5 0.040(2) 0.035(2) 0.053(2) -0.003(2) -0.005(2) 0.0022(15)
C6 0.048(3) 0.026(2) 0.056(2) 0.0015(19) -0.0006(19) -0.0034(17)
C7 0.049(2) 0.029(2) 0.038(2) -0.0001(17) 0.0018(17) -0.0027(17)
C8 0.039(3) 0.030(3) 0.049(3) 0.000 0.000(3) 0.000
C9 0.043(4) 0.048(4) 0.050(3) 0.000 -0.003(3) 0.000
C10 0.048(3) 0.033(2) 0.050(2) 0.0008(19) -0.0033(19) -0.0108(19)
C11 0.073(4) 0.044(3) 0.071(3) 0.014(2) 0.003(3) 0.009(2)
C12 0.057(3) 0.049(3) 0.067(3) 0.005(2) -0.008(2) 0.004(2)
C13 0.051(3) 0.032(2) 0.043(2) -0.0033(18) 0.0053(19) 0.0011(18)
C14 0.055(3) 0.043(3) 0.056(3) 0.001(2) -0.001(2) 0.004(2)
C15 0.052(3) 0.054(3) 0.066(3) -0.009(3) 0.001(2) -0.002(2)
C16 0.053(3) 0.041(3) 0.055(2) 0.003(2) -0.003(2) 0.002(2)
C17 0.045(3) 0.035(2) 0.049(2) 0.0009(19) 0.0056(19) 0.0001(18)
C18 0.045(4) 0.041(4) 0.049(3) 0.000 0.000(3) 0.000
C19 0.043(4) 0.064(5) 0.070(4) 0.000 -0.004(3) 0.000
C20 0.046(3) 0.049(3) 0.071(3) 0.006(2) 0.003(2) 0.012(2)
Hg1 0.05170(13) 0.02133(11) 0.04464(13) 0.000 0.00132(12) 0.000
N1 0.0487(19) 0.0226(17) 0.0403(17) -0.0005(14) 0.0005(14) -0.0007(13)
N2 0.065(3) 0.039(2) 0.073(3) -0.004(2) 0.012(2) -0.0032(19)
N3 0.064(4) 0.052(4) 0.039(3) 0.000 0.003(3) 0.000
N4 0.038(3) 0.046(4) 0.068(3) 0.000 -0.005(3) 0.000
O1 0.0499(18) 0.0214(15) 0.079(2) 0.0017(14) -0.0083(15) -0.0016(12)
O2 0.0490(18) 0.0355(18) 0.085(2) -0.0032(16) 0.0012(17) 0.0032(14)
O3 0.081(6) 0.059(5) 0.064(5) -0.014(4) 0.002(4) 0.019(4)
O4 0.123(9) 0.144(9) 0.068(7) 0.000 0.023(7) 0.000
O5 0.106(7) 0.073(6) 0.100(9) -0.018(7) -0.012(7) 0.036(5)
O6 0.066(4) 0.127(6) 0.129(5) 0.000 -0.034(4) 0.000
O7 0.064(3) 0.034(2) 0.082(3) 0.000 0.016(2) 0.000
O3' 0.072(7) 0.037(5) 0.079(8) -0.012(5) 0.001(5) -0.012(5)
O4' 0.061(7) 0.081(7) 0.020(5) 0.000 0.002(5) 0.000
O5' 0.091(6) 0.065(7) 0.079(7) 0.027(6) -0.003(6) 0.043(5)

loop_
_atom_type_symbol
_atom_type_description
_atom_type_scat_dispersion_real
_atom_type_scat_dispersion_imag
_atom_type_scat_source
C C 0.0033 0.0016 'International Tables Vol C Tables 4.2.6.8 and 6.1.1.4'
H H 0.0000 0.0000 'International Tables Vol C Tables 4.2.6.8 and 6.1.1.4'
N N 0.0061 0.0033 'International Tables Vol C Tables 4.2.6.8 and 6.1.1.4'
O O 0.0106 0.0060 'International Tables Vol C Tables 4.2.6.8 and 6.1.1.4'
Hg Hg -2.3894 9.2266 'International Tables Vol C Tables 4.2.6.8 and 6.1.1.4'

loop_
_geom_angle_atom_site_label_1
_geom_angle_atom_site_label_2
_geom_angle_atom_site_label_3
_geom_angle
_geom_angle_site_symmetry_1
_geom_angle_site_symmetry_3
N1 C1 C2 123.2(4) . .
N1 C1 H1 118.4 . .
C2 C1 H1 118.4 . .
C3 C2 C1 119.4(4) . .
C3 C2 H2 120.3 . .
C1 C2 H2 120.3 . .
C2 C3 C4 117.4(3) . .
C2 C3 C6 123.0(4) . .
C4 C3 C6 119.7(3) . .
C5 C4 C3 120.2(3) . .
C5 C4 H3 119.9 . .
C3 C4 H3 119.9 . .
N1 C5 C4 121.9(4) . .
N1 C5 H4 119.0 . .
C4 C5 H4 119.0 . .
O1 C6 C3 109.0(3) . .
O1 C6 H5 109.9 . .
C3 C6 H5 109.9 . .
O1 C6 H6 109.9 . .
C3 C6 H6 109.9 . .
H5 C6 H6 108.3 . .
C10 C7 O1 115.4(3) . .
C10 C7 C8 121.3(4) . .
O1 C7 C8 123.2(4) . .
C7 C8 C7 118.4(5) 7_565 .
C7 C8 H7 120.8 7_565 .
C7 C8 H7 120.8 . .
C10 C9 C10 121.5(6) 7_565 .
C10 C9 H8 119.3 7_565 .
C10 C9 H8 119.3 . .
C9 C10 C7 118.7(4) . .
C9 C10 H9 120.6 . .
C7 C10 H9 120.6 . .
N2 C11 C12 123.9(4) . .
N2 C11 H10 118.0 . .
C12 C11 H10 118.0 . .
C11 C12 C13 119.3(4) . .
C11 C12 H11 120.3 . .
C13 C12 H11 120.3 . .
C12 C13 C14 116.9(4) . .
C12 C13 C16 123.3(4) . .
C14 C13 C16 119.7(4) . .
C15 C14 C13 119.3(4) . .
C15 C14 H12 120.4 . .
C13 C14 H12 120.4 . .
N2 C15 C14 124.0(4) . .
N2 C15 H13 118.0 . .
C14 C15 H13 118.0 . .
O2 C16 C13 109.4(3) . .
O2 C16 H14 109.8 . .
C13 C16 H14 109.8 . .
O2 C16 H15 109.8 . .
C13 C16 H15 109.8 . .
H14 C16 H15 108.2 . .
O2 C17 C20 116.2(4) . .
O2 C17 C18 122.5(4) . .
C20 C17 C18 121.3(4) . .
C17 C18 C17 117.9(6) 7_585 .
C17 C18 H16 121.0 7_585 .
C17 C18 H16 121.0 . .
C20 C19 C20 121.8(6) . 7_585
C20 C19 H17 119.1 . .
C20 C19 H17 119.1 7_585 .
C19 C20 C17 118.8(5) . .
C19 C20 H18 120.6 . .
C17 C20 H18 120.6 . .
N1 Hg1 N1 147.34(16) . 7_575
N1 Hg1 O7 82.01(9) . .
N1 Hg1 O7 82.01(9) 7_575 .
N1 Hg1 O3 81.1(3) . 7_575
N1 Hg1 O3 125.0(3) 7_575 7_575
O7 Hg1 O3 83.8(2) . 7_575
N1 Hg1 O3 125.0(3) . .
N1 Hg1 O3 81.1(3) 7_575 .
O7 Hg1 O3 83.8(2) . .
O3 Hg1 O3 44.5(5) 7_575 .
N1 Hg1 O5 80.6(4) . .
N1 Hg1 O5 126.1(4) 7_575 .
O7 Hg1 O5 145.9(4) . .
O3 Hg1 O5 64.7(4) 7_575 .
O3 Hg1 O5 82.5(4) . .
C1 N1 C5 117.7(3) . .
C1 N1 Hg1 119.0(3) . .
C5 N1 Hg1 122.5(3) . .
C15 N2 C11 116.5(4) . .
O4 N3 O3 129.1(5) . .
O4 N3 O3 129.1(5) . 7_575
O3 N3 O3 101.7(10) . 7_575
O5 N4 O5 131(2) . 7_575
O5 N4 O6 112.5(10) . .
O5 N4 O6 112.5(10) 7_575 .
C7 O1 C6 117.6(3) . .
C17 O2 C16 116.7(3) . .
N3 O3 Hg1 105.1(6) . .
N4 O5 Hg1 90.8(11) . .
Hg1 O7 H19 115.9 . .

loop_
_geom_bond_atom_site_label_1
_geom_bond_atom_site_label_2
_geom_bond_distance
_geom_bond_site_symmetry_2
C1 N1 1.329(5) .
C1 C2 1.378(5) .
C1 H1 0.9300 .
C2 C3 1.378(5) .
C2 H2 0.9300 .
C3 C4 1.382(5) .
C3 C6 1.493(5) .
C4 C5 1.377(5) .
C4 H3 0.9300 .
C5 N1 1.344(5) .
C5 H4 0.9300 .
C6 O1 1.415(4) .
C6 H5 0.9700 .
C6 H6 0.9700 .
C7 C10 1.381(5) .
C7 O1 1.381(4) .
C7 C8 1.382(5) .
C8 C7 1.382(5) 7_565
C8 H7 0.9300 .
C9 C10 1.375(5) 7_565
C9 C10 1.375(5) .
C9 H8 0.9300 .
C10 H9 0.9300 .
C11 N2 1.327(6) .
C11 C12 1.372(6) .
C11 H10 0.9300 .
C12 C13 1.385(6) .
C12 H11 0.9300 .
C13 C14 1.386(6) .
C13 C16 1.493(5) .
C14 C15 1.371(6) .
C14 H12 0.9300 .
C15 N2 1.326(6) .
C15 H13 0.9300 .
C16 O2 1.423(5) .
C16 H14 0.9700 .
C16 H15 0.9700 .
C17 O2 1.371(5) .
C17 C20 1.382(6) .
C17 C18 1.388(5) .
C18 C17 1.388(5) 7_585
C18 H16 0.9300 .
C19 C20 1.369(5) .
C19 C20 1.369(5) 7_585
C19 H17 0.9300 .
C20 H18 0.9300 .
Hg1 N1 2.219(3) .
Hg1 N1 2.219(3) 7_575
Hg1 O7 2.479(4) .
Hg1 O3 2.565(10) 7_575
Hg1 O3 2.565(10) .
Hg1 O5 2.78(2) .
N3 O4 1.206(15) .
N3 O3 1.253(11) .
N3 O3 1.253(11) 7_575
N4 O5 1.20(2) .
N4 O5 1.20(2) 7_575
N4 O6 1.198(7) .
O7 H19 0.8505 .

loop_
_geom_hbond_atom_site_label_D
_geom_hbond_atom_site_label_H
_geom_hbond_atom_site_label_A
_geom_hbond_distance_DH
_geom_hbond_distance_HA
_geom_hbond_distance_DA
_geom_hbond_angle_DHA
O7 H19 N2 0.85 1.92 2.744(4) 161.7
